data_7013097
loop_
_publ_author_name
'Chen, Feng-Tai'
'Li, Dong-Feng'
'Gao, Song'
'Wang, Xin-Yi'
'Li, Yi-Zhi'
'Zheng, Li-Min'
'Tang, Wen-Xia'

_publ_section_title
;
 Synthesis, crystal structure and magnetic properties of a CuII?WV/IV
 bimetallic complex with a novel open framework structureElectronic
 supplementary information (ESI) available: thermal analysis, IR
 spectra, XRD pattern, magnetic susceptibilities and magnetic
 hysteresis loop for complex 1. See
 http://www.rsc.org/suppdata/dt/b3/b304276f/
;
_journal_issue 16
_journal_name_full 'Dalton Transactions'
_journal_page_first 3283
_journal_paper_doi 10.1039/b304276f
_journal_year 2003
_chemical_formula_moiety 'C84 H137 Cu10 N34 O30 W3, 6(H2 O)'
_chemical_formula_sum 'C84 H149 Cu10 N34 O36 W3'
_chemical_formula_weight 3398.40
_chemical_name_systematic
; 
? 
;
_space_group_IT_number 60
_symmetry_cell_setting orthorhombic
_symmetry_space_group_name_Hall '-P 2n 2ab'
_symmetry_space_group_name_H-M 'P b c n'
_atom_sites_solution_hydrogens geom
_atom_sites_solution_primary direct
_atom_sites_solution_secondary difmap
_audit_creation_method SHELXL-97
_cell_angle_alpha 90.00
_cell_angle_beta 90.00
_cell_angle_gamma 90.00
_cell_formula_units_Z 4
_cell_length_a 32.349(2)
_cell_length_b 20.892(2)
_cell_length_c 21.162(2)
_cell_measurement_reflns_used 1980
_cell_measurement_temperature 293(2)
_cell_measurement_theta_max 17.59
_cell_measurement_theta_min 2.32
_cell_volume 14302(2)
_computing_cell_refinement 'Bruker SMART'
_computing_data_collection 'Bruker SMART'
_computing_data_reduction 'Bruker SAINT'
_computing_molecular_graphics 'Bruker SHELXTL'
_computing_publication_material 'Bruker SHELXTL'
_computing_structure_refinement 'Bruker SHELXTL'
_computing_structure_solution 'Bruker SHELXTL'
_diffrn_ambient_temperature 293(2)
_diffrn_measured_fraction_theta_full 0.992
_diffrn_measured_fraction_theta_max 0.992
_diffrn_measurement_device_type 'Bruker Smart Apex CCD'
_diffrn_measurement_method 'phi and omega scans'
_diffrn_radiation_monochromator graphite
_diffrn_radiation_source 'sealed tube'
_diffrn_radiation_type MoK\a
_diffrn_radiation_wavelength 0.71073
_diffrn_reflns_av_R_equivalents 0.0506
_diffrn_reflns_av_sigmaI/netI 0.0909
_diffrn_reflns_limit_h_max 41
_diffrn_reflns_limit_h_min 0
_diffrn_reflns_limit_k_max 26
_diffrn_reflns_limit_k_min 0
_diffrn_reflns_limit_l_max 26
_diffrn_reflns_limit_l_min 0
_diffrn_reflns_number 80241
_diffrn_reflns_theta_full 27.02
_diffrn_reflns_theta_max 27.02
_diffrn_reflns_theta_min 1.86
_exptl_absorpt_coefficient_mu 3.929
_exptl_absorpt_correction_T_max 0.459
_exptl_absorpt_correction_T_min 0.255
_exptl_absorpt_correction_type empirical
_exptl_absorpt_process_details SADABS,Bruker(2000)
_exptl_crystal_colour green
_exptl_crystal_density_diffrn 1.578
_exptl_crystal_density_method 'not measured'
_exptl_crystal_description column
_exptl_crystal_F_000 6764
_exptl_crystal_size_max 0.4
_exptl_crystal_size_mid 0.3
_exptl_crystal_size_min 0.2
_refine_diff_density_max 4.955
_refine_diff_density_min -3.785
_refine_diff_density_rms 0.117
_refine_ls_extinction_method none
_refine_ls_goodness_of_fit_ref 0.891
_refine_ls_hydrogen_treatment constr
_refine_ls_matrix_type full
_refine_ls_number_parameters 753
_refine_ls_number_reflns 15528
_refine_ls_number_restraints 0
_refine_ls_restrained_S_all 0.891
_refine_ls_R_factor_all 0.0831
_refine_ls_R_factor_gt 0.0403
_refine_ls_shift/su_max 0.000
_refine_ls_shift/su_mean 0.000
_refine_ls_structure_factor_coef Fsqd
_refine_ls_weighting_details 'calc w=1/[\s^2^(Fo^2^)+(0.0414P)^2^] where P=(Fo^2^+2Fc^2^)/3'
_refine_ls_weighting_scheme calc
_refine_ls_wR_factor_gt 0.0820
_refine_ls_wR_factor_ref 0.0887
_reflns_number_gt 9910
_reflns_number_total 15528
_reflns_threshold_expression >2sigma(I)
_cod_data_source_file b304276f.txt
_cod_data_source_block wcu1
_cod_depositor_comments
;
The following automatic conversions were performed:
'_symmetry_cell_setting' value 'Orthorhombic' changed to 'orthorhombic'
according to '/home/saulius/struct/CIF-dictionaries/cif_core.dic'
dictionary named 'cif_core.dic' version 2.4.1 from 2010-06-29.

Automatic conversion script
Id: cif_fix_enum 1527 2010-12-29 10:47:43Z saulius 
;
_cod_original_sg_symbol_H-M 'Pbcn '
_cod_database_code 7013097

loop_
_symmetry_equiv_pos_as_xyz
'x, y, z'
'-x+1/2, -y+1/2, z+1/2'
'-x, y, -z+1/2'
'x+1/2, -y+1/2, -z'
'-x, -y, -z'
'x-1/2, y-1/2, -z-1/2'
'x, -y, z-1/2'
'-x-1/2, y-1/2, z'

loop_
_atom_site_label
_atom_site_type_symbol
_atom_site_fract_x
_atom_site_fract_y
_atom_site_fract_z
_atom_site_U_iso_or_equiv
_atom_site_adp_type
_atom_site_occupancy
_atom_site_symmetry_multiplicity
_atom_site_calc_flag
_atom_site_refinement_flags
_atom_site_disorder_assembly
_atom_site_disorder_group
W1 W 0.257910(7) 0.576270(10) 0.525790(10) 0.01928(6) Uani 1 1 d . . .
W2 W 0.5000 0.178160(17) 0.2500 0.02833(9) Uani 1 2 d S . .
Cu1 Cu 0.23047(2) 0.77948(3) 0.22781(3) 0.02876(18) Uani 1 1 d . . .
Cu2 Cu 0.26126(2) 0.76130(3) 0.35570(3) 0.02952(17) Uani 1 1 d . . .
Cu3 Cu 0.34867(2) 0.44265(3) 0.36726(3) 0.03068(18) Uani 1 1 d . . .
Cu4 Cu 0.39623(2) 0.32413(3) 0.37096(3) 0.02906(17) Uani 1 1 d . . .
Cu5 Cu 0.47991(2) 0.02960(3) 0.05422(3) 0.02833(17) Uani 1 1 d . . .
C1 C 0.25771(18) 0.6315(2) 0.6147(2) 0.0252(13) Uani 1 1 d . . .
C2 C 0.25760(16) 0.6508(2) 0.4574(2) 0.0193(12) Uani 1 1 d . . .
C3 C 0.29555(16) 0.5222(3) 0.4600(3) 0.0244(13) Uani 1 1 d . . .
C4 C 0.22046(16) 0.5054(3) 0.5742(2) 0.0193(12) Uani 1 1 d . . .
C5 C 0.29792(16) 0.5197(2) 0.5828(2) 0.0193(12) Uani 1 1 d . . .
C6 C 0.3169(2) 0.6249(3) 0.5288(3) 0.0361(15) Uani 1 1 d . . .
C7 C 0.2002(2) 0.6205(3) 0.5412(3) 0.0375(16) Uani 1 1 d . . .
C8 C 0.21650(17) 0.5426(3) 0.4531(3) 0.0283(14) Uani 1 1 d . . .
C9 C 0.46271(17) 0.2454(3) 0.2935(2) 0.0272(14) Uani 1 1 d . . .
C10 C 0.50059(17) 0.1084(3) 0.1811(3) 0.0283(14) Uani 1 1 d . . .
C11 C 0.46680(17) 0.2201(3) 0.1752(3) 0.0283(14) Uani 1 1 d . . .
C12 C 0.43869(18) 0.1347(3) 0.2548(3) 0.0294(14) Uani 1 1 d . . .
C13 C 0.23148(19) 0.6874(3) 0.1244(3) 0.0427(17) Uani 1 1 d . . .
H13A H 0.2191 0.6521 0.1014 0.051 Uiso 1 1 calc R . .
H13D H 0.2356 0.7223 0.0948 0.051 Uiso 1 1 calc R . .
C14 C 0.2715(2) 0.6673(3) 0.1487(3) 0.0445(18) Uani 1 1 d . . .
H14A H 0.2907 0.6622 0.1139 0.053 Uiso 1 1 calc R . .
H14D H 0.2687 0.6263 0.1697 0.053 Uiso 1 1 calc R . .
C15 C 0.1651(2) 0.7360(3) 0.1502(3) 0.0405(17) Uani 1 1 d . . .
H15A H 0.1481 0.7016 0.1336 0.049 Uiso 1 1 calc R . .
H15B H 0.1731 0.7631 0.1151 0.049 Uiso 1 1 calc R . .
C16 C 0.1409(2) 0.7733(3) 0.1945(3) 0.0404(16) Uani 1 1 d . . .
H16A H 0.1179 0.7930 0.1725 0.049 Uiso 1 1 calc R . .
H16B H 0.1297 0.7453 0.2268 0.049 Uiso 1 1 calc R . .
C17 C 0.1919(2) 0.6554(3) 0.2202(3) 0.0392(16) Uani 1 1 d . . .
H17A H 0.1976 0.6153 0.1988 0.047 Uiso 1 1 calc R . .
H17B H 0.1630 0.6556 0.2325 0.047 Uiso 1 1 calc R . .
C18 C 0.2197(2) 0.6620(3) 0.2794(3) 0.0379(16) Uani 1 1 d . . .
H18A H 0.2097 0.6340 0.3126 0.045 Uiso 1 1 calc R . .
H18B H 0.2477 0.6495 0.2691 0.045 Uiso 1 1 calc R . .
C19 C 0.31749(18) 0.8668(3) 0.3490(3) 0.0306(14) Uani 1 1 d . . .
H19A H 0.3472 0.8721 0.3451 0.037 Uiso 1 1 calc R . .
H19B H 0.3060 0.9061 0.3661 0.037 Uiso 1 1 calc R . .
C20 C 0.29824(17) 0.8528(3) 0.2830(3) 0.0298(14) Uani 1 1 d . . .
H20A H 0.2971 0.8918 0.2581 0.036 Uiso 1 1 calc R . .
H20B H 0.3149 0.8217 0.2604 0.036 Uiso 1 1 calc R . .
C21 C 0.29575(18) 0.8387(3) 0.4546(3) 0.0312(15) Uani 1 1 d . . .
H21A H 0.2971 0.8047 0.4858 0.037 Uiso 1 1 calc R . .
H21B H 0.3150 0.8720 0.4672 0.037 Uiso 1 1 calc R . .
C22 C 0.25354(17) 0.8652(3) 0.4532(3) 0.0312(14) Uani 1 1 d . . .
H22A H 0.2458 0.8792 0.4953 0.037 Uiso 1 1 calc R . .
H22B H 0.2528 0.9021 0.4255 0.037 Uiso 1 1 calc R . .
C23 C 0.34620(18) 0.7714(3) 0.3971(3) 0.0323(15) Uani 1 1 d . . .
H23A H 0.3421 0.7402 0.4305 0.039 Uiso 1 1 calc R . .
H23B H 0.3697 0.7978 0.4085 0.039 Uiso 1 1 calc R . .
C24 C 0.35550(18) 0.7366(3) 0.3356(3) 0.0334(15) Uani 1 1 d . . .
H24A H 0.3641 0.7671 0.3036 0.040 Uiso 1 1 calc R . .
H24B H 0.3777 0.7061 0.3419 0.040 Uiso 1 1 calc R . .
C25 C 0.3834(2) 0.4823(3) 0.2488(3) 0.0412(16) Uani 1 1 d . . .
H25A H 0.4040 0.5127 0.2342 0.049 Uiso 1 1 calc R . .
H25B H 0.3656 0.4717 0.2134 0.049 Uiso 1 1 calc R . .
C26 C 0.40404(19) 0.4239(3) 0.2722(3) 0.0398(16) Uani 1 1 d . . .
H26A H 0.4137 0.3990 0.2364 0.048 Uiso 1 1 calc R . .
H26B H 0.4280 0.4360 0.2970 0.048 Uiso 1 1 calc R . .
C27 C 0.3771(2) 0.5658(3) 0.3340(3) 0.0450(17) Uani 1 1 d . . .
H27A H 0.3582 0.5793 0.3670 0.054 Uiso 1 1 calc R . .
H27B H 0.3802 0.6013 0.3048 0.054 Uiso 1 1 calc R . .
C28 C 0.4182(2) 0.5515(3) 0.3629(3) 0.0471(18) Uani 1 1 d . . .
H28A H 0.4375 0.5335 0.3326 0.057 Uiso 1 1 calc R . .
H28B H 0.4304 0.5888 0.3829 0.057 Uiso 1 1 calc R . .
C29 C 0.31573(19) 0.5299(3) 0.2785(3) 0.0420(17) Uani 1 1 d . . .
H29A H 0.3029 0.5554 0.3114 0.050 Uiso 1 1 calc R . .
H29B H 0.3181 0.5567 0.2412 0.050 Uiso 1 1 calc R . .
C30 C 0.2890(2) 0.4763(3) 0.2640(3) 0.0413(17) Uani 1 1 d . . .
H30A H 0.2617 0.4920 0.2529 0.050 Uiso 1 1 calc R . .
H30B H 0.2999 0.4534 0.2278 0.050 Uiso 1 1 calc R . .
C31 C 0.37774(19) 0.3015(3) 0.5003(3) 0.0386(16) Uani 1 1 d . . .
H31A H 0.3539 0.2736 0.5039 0.046 Uiso 1 1 calc R . .
H31B H 0.3914 0.3025 0.5411 0.046 Uiso 1 1 calc R . .
C32 C 0.36395(19) 0.3653(3) 0.4845(3) 0.0375(16) Uani 1 1 d . . .
H32A H 0.3861 0.3957 0.4917 0.045 Uiso 1 1 calc R . .
H32B H 0.3408 0.3771 0.5111 0.045 Uiso 1 1 calc R . .
C33 C 0.45001(19) 0.2824(3) 0.4685(3) 0.0409(16) Uani 1 1 d . . .
H33A H 0.4669 0.2676 0.4335 0.049 Uiso 1 1 calc R . .
H33B H 0.4559 0.2549 0.5043 0.049 Uiso 1 1 calc R . .
C34 C 0.4641(2) 0.3517(3) 0.4857(3) 0.0419(17) Uani 1 1 d . . .
H34A H 0.4470 0.3698 0.5189 0.050 Uiso 1 1 calc R . .
H34B H 0.4928 0.3525 0.4990 0.050 Uiso 1 1 calc R . .
C35 C 0.39929(18) 0.2058(3) 0.4369(3) 0.0394(16) Uani 1 1 d . . .
H35A H 0.3989 0.1812 0.4757 0.047 Uiso 1 1 calc R . .
H35B H 0.4213 0.1893 0.4104 0.047 Uiso 1 1 calc R . .
C36 C 0.35920(18) 0.1987(3) 0.4038(3) 0.0393(16) Uani 1 1 d . . .
H36A H 0.3557 0.1544 0.3912 0.047 Uiso 1 1 calc R . .
H36B H 0.3370 0.2093 0.4327 0.047 Uiso 1 1 calc R . .
C37 C 0.42043(17) -0.0648(3) 0.1423(3) 0.0291(14) Uani 1 1 d . . .
H37A H 0.4122 -0.0780 0.1843 0.035 Uiso 1 1 calc R . .
H37B H 0.4079 -0.0944 0.1127 0.035 Uiso 1 1 calc R . .
C38 C 0.40292(17) -0.0023(3) 0.1308(3) 0.0291(14) Uani 1 1 d . . .
H38A H 0.4103 0.0258 0.1656 0.035 Uiso 1 1 calc R . .
H38B H 0.3730 -0.0059 0.1301 0.035 Uiso 1 1 calc R . .
C39 C 0.41293(17) 0.1337(3) 0.0281(3) 0.0291(14) Uani 1 1 d . . .
H39A H 0.4043 0.1769 0.0383 0.035 Uiso 1 1 calc R . .
H39B H 0.4003 0.1222 -0.0119 0.035 Uiso 1 1 calc R . .
C40 C 0.39786(18) 0.0911(3) 0.0763(3) 0.0288(14) Uani 1 1 d . . .
H40A H 0.3681 0.0867 0.0730 0.035 Uiso 1 1 calc R . .
H40B H 0.4045 0.1078 0.1178 0.035 Uiso 1 1 calc R . .
C41 C 0.39838(17) -0.0089(3) 0.0139(2) 0.0288(14) Uani 1 1 d . . .
H41A H 0.3813 -0.0426 0.0313 0.035 Uiso 1 1 calc R . .
H41B H 0.3809 0.0188 -0.0115 0.035 Uiso 1 1 calc R . .
C42 C 0.43142(17) -0.0374(3) -0.0265(3) 0.0288(13) Uani 1 1 d . . .
H42A H 0.4381 -0.0792 -0.0093 0.035 Uiso 1 1 calc R . .
H42B H 0.4198 -0.0443 -0.0682 0.035 Uiso 1 1 calc R . .
N1 N 0.25755(14) 0.6615(2) 0.6581(2) 0.0255(11) Uani 1 1 d . . .
N2 N 0.25881(13) 0.69183(19) 0.41899(19) 0.0198(10) Uani 1 1 d . . .
N3 N 0.31638(13) 0.4938(2) 0.4260(2) 0.0247(11) Uani 1 1 d . . .
N4 N 0.20270(14) 0.4648(2) 0.5976(2) 0.0261(11) Uani 1 1 d . . .
N5 N 0.32130(14) 0.4849(2) 0.6101(2) 0.0256(11) Uani 1 1 d . . .
N6 N 0.34879(17) 0.6510(2) 0.5262(2) 0.0383(13) Uani 1 1 d . . .
N7 N 0.16971(16) 0.6454(3) 0.5510(2) 0.0389(13) Uani 1 1 d . . .
N8 N 0.19662(14) 0.5243(2) 0.4143(2) 0.0305(12) Uani 1 1 d . . .
N9 N 0.43969(14) 0.2843(2) 0.3198(2) 0.0276(11) Uani 1 1 d . . .
N10 N 0.49853(13) 0.0762(2) 0.1349(2) 0.0283(11) Uani 1 1 d . . .
N11 N 0.45136(14) 0.2418(2) 0.1287(2) 0.0308(12) Uani 1 1 d . . .
N12 N 0.40617(15) 0.1086(2) 0.2599(2) 0.0315(12) Uani 1 1 d . . .
N13 N 0.20057(16) 0.7099(2) 0.1776(2) 0.0407(14) Uani 1 1 d . . .
N14 N 0.30818(14) 0.8129(2) 0.3915(2) 0.0312(12) Uani 1 1 d . . .
N15 N 0.35865(16) 0.5113(2) 0.2999(3) 0.0427(14) Uani 1 1 d . . .
N16 N 0.40737(16) 0.2737(3) 0.4516(2) 0.0396(13) Uani 1 1 d . . .
N17 N 0.41765(14) 0.0294(2) 0.0671(2) 0.0288(11) Uani 1 1 d . . .
O1 O 0.21904(12) 0.72474(19) 0.29994(18) 0.0362(10) Uani 1 1 d . . .
O2 O 0.28750(13) 0.7145(2) 0.19295(19) 0.0459(12) Uani 1 1 d . . .
H2C H 0.2997 0.6975 0.2244 0.055 Uiso 1 1 d R . .
O3 O 0.16530(13) 0.82163(19) 0.22340(19) 0.0401(11) Uani 1 1 d . . .
H3D H 0.1567 0.8299 0.2605 0.048 Uiso 1 1 d R . .
O4 O 0.25846(12) 0.82889(17) 0.29250(17) 0.0289(9) Uani 1 1 d . . .
O5 O 0.22502(12) 0.81914(17) 0.43175(17) 0.0311(10) Uani 1 1 d . . .
H5D H 0.2037 0.8368 0.4158 0.037 Uiso 1 1 d R . .
O6 O 0.32026(12) 0.70529(18) 0.31613(18) 0.0341(10) Uani 1 1 d . . .
O7 O 0.37782(12) 0.38555(19) 0.30941(19) 0.0382(11) Uani 1 1 d . . .
O8 O 0.28593(12) 0.43623(19) 0.31316(19) 0.0406(11) Uani 1 1 d . . .
H8D H 0.2814 0.3980 0.3012 0.049 Uiso 1 1 d R . .
O9 O 0.40473(13) 0.5057(2) 0.4076(2) 0.0489(12) Uani 1 1 d . . .
H9B H 0.4276 0.4778 0.4185 0.059 Uiso 1 1 d R . .
O10 O 0.35162(12) 0.36689(19) 0.41851(18) 0.0366(10) Uani 1 1 d . . .
O11 O 0.45841(12) 0.3857(2) 0.4263(2) 0.0447(11) Uani 1 1 d . . .
H11C H 0.4419 0.3732 0.4092 0.054 Uiso 1 1 d R . .
O12 O 0.35632(12) 0.2367(2) 0.35174(18) 0.0390(11) Uani 1 1 d . . .
H12D H 0.3314 0.2479 0.3451 0.047 Uiso 1 1 d R . .
O13 O 0.46400(11) -0.07183(18) 0.13782(17) 0.0307(9) Uani 1 1 d . . .
H13E H 0.4727 -0.0444 0.1128 0.037 Uiso 0.50 1 d PR . .
O14 O 0.45745(11) 0.13293(18) 0.02061(17) 0.0307(9) Uani 1 1 d . . .
H14B H 0.4676 0.1609 0.0453 0.037 Uiso 1 1 d R . .
O15 O 0.46647(11) -0.00575(18) -0.03365(17) 0.0307(9) Uani 1 1 d . . .
O1W O 0.35945(11) 0.77405(17) 0.14863(16) 0.0295(9) Uani 1 1 d . . .
H111 H 0.3480 0.7900 0.1161 0.035 Uiso 1 1 d R . .
H112 H 0.3415 0.7689 0.1775 0.035 Uiso 1 1 d R . .
O2W O 0.42852(11) 0.69814(17) 0.50363(17) 0.0295(9) Uani 1 1 d . . .
H212 H 0.4387 0.6984 0.5406 0.035 Uiso 1 1 d R . .
H211 H 0.4025 0.7038 0.5058 0.035 Uiso 1 1 d R . .
O3W O 0.36631(11) 0.00364(17) 0.31113(17) 0.0295(9) Uani 1 1 d . . .
H312 H 0.3785 0.0357 0.2948 0.035 Uiso 1 1 d R . .
H311 H 0.3682 0.0056 0.3512 0.035 Uiso 1 1 d R . .

loop_
_atom_site_aniso_label
_atom_site_aniso_U_11
_atom_site_aniso_U_22
_atom_site_aniso_U_33
_atom_site_aniso_U_23
_atom_site_aniso_U_13
_atom_site_aniso_U_12
W1 0.02805(12) 0.01802(11) 0.01176(10) -0.00054(10) 0.00118(10) 0.00227(11)
W2 0.02540(19) 0.0327(2) 0.02689(19) 0.000 0.00035(15) 0.000
Cu1 0.0365(4) 0.0283(4) 0.0216(4) 0.0001(3) -0.0001(3) 0.0001(3)
Cu2 0.0398(4) 0.0297(4) 0.0191(4) 0.0055(3) -0.0016(3) -0.0070(3)
Cu3 0.0365(4) 0.0300(4) 0.0256(4) -0.0037(3) 0.0024(3) 0.0037(3)
Cu4 0.0353(4) 0.0287(4) 0.0232(4) -0.0016(3) 0.0021(3) 0.0039(3)
Cu5 0.0254(4) 0.0327(4) 0.0269(4) 0.0000(3) 0.0004(3) 0.0000(3)
C1 0.044(4) 0.016(3) 0.016(3) -0.003(2) -0.008(3) 0.011(3)
C2 0.028(3) 0.018(3) 0.012(3) -0.001(2) 0.001(2) 0.002(2)
C3 0.027(3) 0.018(3) 0.028(3) -0.011(3) -0.008(3) 0.010(2)
C4 0.028(3) 0.018(3) 0.012(3) -0.001(2) 0.001(2) 0.002(3)
C5 0.028(3) 0.018(3) 0.012(3) -0.001(2) 0.001(2) 0.002(2)
C6 0.056(5) 0.025(3) 0.027(3) -0.009(3) 0.005(3) -0.009(3)
C7 0.032(4) 0.039(4) 0.041(4) -0.007(3) -0.005(3) -0.004(3)
C8 0.022(3) 0.037(4) 0.026(3) -0.004(3) 0.001(3) -0.003(3)
C9 0.031(3) 0.038(4) 0.013(3) 0.006(3) 0.000(3) -0.004(3)
C10 0.025(3) 0.033(4) 0.027(3) 0.000(3) 0.000(3) 0.000(3)
C11 0.025(3) 0.033(4) 0.027(3) 0.000(3) 0.000(3) 0.000(3)
C12 0.034(4) 0.018(3) 0.037(4) 0.014(3) 0.003(3) 0.006(3)
C13 0.056(5) 0.041(4) 0.031(4) 0.002(3) -0.014(3) -0.004(3)
C14 0.058(5) 0.043(4) 0.032(4) 0.003(3) -0.014(3) -0.003(3)
C15 0.053(4) 0.039(4) 0.030(4) 0.002(3) -0.014(3) -0.005(3)
C16 0.053(4) 0.039(4) 0.030(4) 0.003(3) -0.015(3) -0.005(3)
C17 0.053(4) 0.038(4) 0.027(4) 0.003(3) -0.013(3) -0.006(3)
C18 0.051(4) 0.037(4) 0.026(3) 0.004(3) -0.012(3) -0.007(3)
C19 0.038(4) 0.024(3) 0.030(4) 0.000(3) -0.005(3) 0.001(3)
C20 0.037(4) 0.024(3) 0.029(4) -0.001(3) -0.005(3) 0.001(3)
C21 0.038(4) 0.025(4) 0.031(4) 0.000(3) -0.004(3) 0.002(3)
C22 0.038(4) 0.025(3) 0.030(3) 0.000(3) -0.004(3) 0.003(3)
C23 0.039(4) 0.026(3) 0.032(4) 0.000(3) -0.004(3) 0.002(3)
C24 0.040(4) 0.027(4) 0.033(4) 0.000(3) -0.003(3) 0.003(3)
C25 0.049(4) 0.032(4) 0.043(4) -0.003(3) 0.000(3) -0.005(3)
C26 0.048(4) 0.030(4) 0.041(4) -0.004(3) 0.000(3) -0.004(3)
C27 0.052(4) 0.035(4) 0.048(4) -0.002(3) -0.001(3) -0.006(3)
C28 0.054(5) 0.037(4) 0.050(5) -0.003(4) -0.001(4) -0.006(3)
C29 0.049(4) 0.032(4) 0.044(4) -0.002(3) 0.000(3) -0.006(3)
C30 0.048(4) 0.032(4) 0.043(4) -0.003(3) 0.000(3) -0.006(3)
C31 0.039(4) 0.047(4) 0.030(4) 0.001(3) -0.003(3) 0.008(3)
C32 0.038(4) 0.046(4) 0.029(4) 0.000(3) -0.003(3) 0.008(3)
C33 0.040(4) 0.049(4) 0.033(4) 0.001(3) -0.004(3) 0.008(3)
C34 0.041(4) 0.050(4) 0.035(4) 0.001(3) -0.004(3) 0.007(3)
C35 0.039(4) 0.046(4) 0.032(4) 0.001(3) -0.003(3) 0.006(3)
C36 0.039(4) 0.046(4) 0.033(4) 0.000(3) -0.003(3) 0.006(3)
C37 0.035(4) 0.029(4) 0.023(3) -0.002(3) 0.002(3) 0.004(3)
C38 0.035(4) 0.029(3) 0.023(3) -0.002(3) 0.002(3) 0.004(3)
C39 0.035(4) 0.029(3) 0.023(3) -0.002(3) 0.002(3) 0.004(3)
C40 0.036(4) 0.028(4) 0.022(3) 0.000(3) 0.000(3) 0.000(3)
C41 0.036(4) 0.028(3) 0.022(3) 0.000(3) 0.000(3) 0.000(3)
C42 0.036(4) 0.028(3) 0.022(3) 0.000(3) 0.000(3) 0.000(3)
N1 0.044(3) 0.016(3) 0.016(2) -0.0038(19) -0.008(2) 0.011(2)
N2 0.029(3) 0.019(2) 0.012(2) 0.0001(18) 0.001(2) 0.002(2)
N3 0.027(3) 0.019(3) 0.029(3) -0.011(2) -0.008(2) 0.010(2)
N4 0.034(3) 0.025(3) 0.019(3) 0.003(2) 0.001(2) 0.002(2)
N5 0.035(3) 0.024(3) 0.018(3) -0.002(2) -0.001(2) 0.004(2)
N6 0.058(4) 0.028(3) 0.029(3) -0.009(2) 0.005(3) -0.009(3)
N7 0.034(3) 0.041(3) 0.042(3) -0.006(3) -0.005(3) -0.004(3)
N8 0.024(3) 0.039(3) 0.028(3) -0.003(2) 0.002(2) -0.002(2)
N9 0.031(3) 0.038(3) 0.013(2) 0.006(2) 0.000(2) -0.003(2)
N10 0.025(3) 0.033(3) 0.027(3) 0.000(2) 0.000(2) 0.000(2)
N11 0.027(3) 0.033(3) 0.032(3) -0.001(2) 0.003(2) 0.008(2)
N12 0.036(3) 0.021(3) 0.038(3) 0.014(2) 0.003(2) 0.006(2)
N13 0.054(4) 0.039(3) 0.029(3) 0.003(3) -0.014(3) -0.005(3)
N14 0.038(3) 0.025(3) 0.031(3) 0.000(2) -0.004(2) 0.002(2)
N15 0.050(4) 0.033(3) 0.045(4) -0.003(3) 0.000(3) -0.005(3)
N16 0.039(3) 0.047(4) 0.032(3) 0.001(3) -0.003(2) 0.007(3)
N17 0.036(3) 0.028(3) 0.022(3) 0.000(2) 0.000(2) 0.000(2)
O1 0.050(3) 0.035(3) 0.023(2) 0.005(2) -0.0125(19) -0.007(2)
O2 0.059(3) 0.045(3) 0.033(3) 0.003(2) -0.016(2) -0.003(2)
O3 0.052(3) 0.038(3) 0.030(2) 0.002(2) -0.015(2) -0.005(2)
O4 0.037(2) 0.023(2) 0.028(2) -0.0006(17) -0.0053(18) -0.0003(19)
O5 0.037(2) 0.025(2) 0.030(2) 0.0010(19) -0.0050(19) 0.0028(19)
O6 0.041(3) 0.028(2) 0.033(3) -0.0003(19) -0.0031(19) 0.002(2)
O7 0.046(3) 0.029(2) 0.039(3) -0.004(2) 0.000(2) -0.004(2)
O8 0.048(3) 0.032(3) 0.042(3) -0.003(2) 0.000(2) -0.006(2)
O9 0.056(3) 0.039(3) 0.052(3) -0.003(2) -0.002(2) -0.006(2)
O10 0.037(2) 0.045(3) 0.028(2) 0.000(2) -0.0027(19) 0.008(2)
O11 0.044(3) 0.051(3) 0.039(3) 0.000(2) -0.003(2) 0.007(2)
O12 0.039(3) 0.046(3) 0.032(3) 0.000(2) -0.003(2) 0.005(2)
O13 0.036(2) 0.030(2) 0.026(2) -0.0037(19) 0.0024(17) 0.0037(19)
O14 0.036(2) 0.030(2) 0.026(2) -0.0037(19) 0.0024(18) 0.0037(18)
O15 0.036(2) 0.030(2) 0.026(2) -0.0037(18) 0.0024(18) 0.0037(19)
O1W 0.040(2) 0.030(2) 0.019(2) 0.0055(17) -0.0016(17) -0.0070(19)
O2W 0.040(2) 0.030(2) 0.019(2) 0.0055(18) -0.0016(18) -0.0070(19)
O3W 0.040(2) 0.030(2) 0.019(2) 0.0055(18) -0.0016(18) -0.0070(19)

loop_
_atom_type_symbol
_atom_type_description
_atom_type_scat_dispersion_real
_atom_type_scat_dispersion_imag
_atom_type_scat_source
C C 0.0033 0.0016 'International Tables Vol C Tables 4.2.6.8 and 6.1.1.4'
H H 0.0000 0.0000 'International Tables Vol C Tables 4.2.6.8 and 6.1.1.4'
N N 0.0061 0.0033 'International Tables Vol C Tables 4.2.6.8 and 6.1.1.4'
O O 0.0106 0.0060 'International Tables Vol C Tables 4.2.6.8 and 6.1.1.4'
Cu Cu 0.3201 1.2651 'International Tables Vol C Tables 4.2.6.8 and 6.1.1.4'
W W -0.8490 6.8722 'International Tables Vol C Tables 4.2.6.8 and 6.1.1.4'

loop_
_geom_angle_atom_site_label_1
_geom_angle_atom_site_label_2
_geom_angle_atom_site_label_3
_geom_angle
_geom_angle_site_symmetry_1
_geom_angle_site_symmetry_3
_geom_angle_publ_flag
C7 W1 C2 77.3(2) . . ?
C7 W1 C5 134.0(2) . . ?
C2 W1 C5 142.7(2) . . ?
C7 W1 C8 72.8(2) . . ?
C2 W1 C8 75.6(2) . . ?
C5 W1 C8 126.9(2) . . ?
C7 W1 C6 124.7(2) . . ?
C2 W1 C6 71.3(2) . . ?
C5 W1 C6 73.0(2) . . ?
C8 W1 C6 136.2(2) . . ?
C7 W1 C3 145.6(2) . . ?
C2 W1 C3 87.0(2) . . ?
C5 W1 C3 74.55(19) . . ?
C8 W1 C3 73.8(2) . . ?
C6 W1 C3 76.6(2) . . ?
C7 W1 C4 74.5(2) . . ?
C2 W1 C4 144.9(2) . . ?
C5 W1 C4 72.12(19) . . ?
C8 W1 C4 76.5(2) . . ?
C6 W1 C4 143.1(2) . . ?
C3 W1 C4 105.1(2) . . ?
C7 W1 C1 68.7(2) . . ?
C2 W1 C1 101.36(19) . . ?
C5 W1 C1 78.95(19) . . ?
C8 W1 C1 140.9(2) . . ?
C6 W1 C1 74.5(2) . . ?
C3 W1 C1 145.3(2) . . ?
C4 W1 C1 87.3(2) . . ?
C10 W2 C10 90.0(3) . 3_655 ?
C10 W2 C9 99.2(2) . 3_655 ?
C10 W2 C9 143.2(2) 3_655 3_655 ?
C10 W2 C9 143.2(2) . . ?
C10 W2 C9 99.2(2) 3_655 . ?
C9 W2 C9 94.4(3) 3_655 . ?
C10 W2 C11 145.3(2) . 3_655 ?
C10 W2 C11 76.5(2) 3_655 3_655 ?
C9 W2 C11 75.8(2) 3_655 3_655 ?
C9 W2 C11 71.3(2) . 3_655 ?
C10 W2 C11 76.5(2) . . ?
C10 W2 C11 145.3(2) 3_655 . ?
C9 W2 C11 71.3(2) 3_655 . ?
C9 W2 C11 75.8(2) . . ?
C11 W2 C11 130.8(3) 3_655 . ?
C10 W2 C12 70.4(2) . 3_655 ?
C10 W2 C12 75.4(2) 3_655 3_655 ?
C9 W2 C12 74.4(2) 3_655 3_655 ?
C9 W2 C12 146.4(2) . 3_655 ?
C11 W2 C12 75.2(2) 3_655 3_655 ?
C11 W2 C12 127.0(2) . 3_655 ?
C10 W2 C12 75.4(2) . . ?
C10 W2 C12 70.4(2) 3_655 . ?
C9 W2 C12 146.4(2) 3_655 . ?
C9 W2 C12 74.4(2) . . ?
C11 W2 C12 127.0(2) 3_655 . ?
C11 W2 C12 75.2(2) . . ?
C12 W2 C12 130.9(3) 3_655 . ?
O4 Cu1 O1 81.23(15) . . ?
O4 Cu1 N1 95.98(17) . 2_564 ?
O1 Cu1 N1 176.99(18) . 2_564 ?
O4 Cu1 N13 165.14(18) . . ?
O1 Cu1 N13 84.22(18) . . ?
N1 Cu1 N13 98.62(19) 2_564 . ?
O4 Cu1 O3 104.73(15) . . ?
O1 Cu1 O3 94.78(16) . . ?
N1 Cu1 O3 84.80(17) 2_564 . ?
N13 Cu1 O3 79.42(18) . . ?
O4 Cu1 O2 99.15(15) . . ?
O1 Cu1 O2 93.12(16) . . ?
N1 Cu1 O2 88.44(16) 2_564 . ?
N13 Cu1 O2 78.58(18) . . ?
O3 Cu1 O2 155.72(14) . . ?
O4 Cu1 Cu2 41.64(11) . . ?
O1 Cu1 Cu2 42.04(11) . . ?
N1 Cu1 Cu2 135.59(14) 2_564 . ?
N13 Cu1 Cu2 123.55(14) . . ?
O3 Cu1 Cu2 113.83(11) . . ?
O2 Cu1 Cu2 87.08(10) . . ?
O4 Cu2 O1 80.60(15) . . ?
O4 Cu2 N2 174.98(17) . . ?
O1 Cu2 N2 95.39(17) . . ?
O4 Cu2 N14 84.58(17) . . ?
O1 Cu2 N14 164.22(18) . . ?
N2 Cu2 N14 99.69(18) . . ?
O4 Cu2 O5 94.30(14) . . ?
O1 Cu2 O5 105.51(16) . . ?
N2 Cu2 O5 83.83(15) . . ?
N14 Cu2 O5 80.86(17) . . ?
O4 Cu2 O6 98.72(15) . . ?
O1 Cu2 O6 98.90(16) . . ?
N2 Cu2 O6 84.83(15) . . ?
N14 Cu2 O6 77.98(17) . . ?
O5 Cu2 O6 153.90(13) . . ?
O4 Cu2 Cu1 41.43(11) . . ?
O1 Cu2 Cu1 41.59(11) . . ?
N2 Cu2 Cu1 135.45(12) . . ?
N14 Cu2 Cu1 122.66(14) . . ?
O5 Cu2 Cu1 113.75(10) . . ?
O6 Cu2 Cu1 90.65(9) . . ?
O10 Cu3 N3 96.81(18) . . ?
O10 Cu3 O7 80.01(17) . . ?
N3 Cu3 O7 175.24(18) . . ?
O10 Cu3 N15 164.21(19) . . ?
N3 Cu3 N15 98.3(2) . . ?
O7 Cu3 N15 85.15(19) . . ?
O10 Cu3 O8 105.83(16) . . ?
N3 Cu3 O8 82.99(16) . . ?
O7 Cu3 O8 94.43(15) . . ?
N15 Cu3 O8 80.55(18) . . ?
O10 Cu3 O9 102.37(16) . . ?
N3 Cu3 O9 82.94(17) . . ?
O7 Cu3 O9 101.16(16) . . ?
N15 Cu3 O9 75.14(18) . . ?
O8 Cu3 O9 149.71(15) . . ?
O10 Cu3 Cu4 42.19(11) . . ?
N3 Cu3 Cu4 137.15(14) . . ?
O7 Cu3 Cu4 40.81(12) . . ?
N15 Cu3 Cu4 122.03(15) . . ?
O8 Cu3 Cu4 115.03(10) . . ?
O9 Cu3 Cu4 93.32(11) . . ?
O7 Cu4 N9 97.52(18) . . ?
O7 Cu4 O10 79.44(17) . . ?
N9 Cu4 O10 176.95(18) . . ?
O7 Cu4 N16 165.26(19) . . ?
N9 Cu4 N16 96.70(19) . . ?
O10 Cu4 N16 86.35(18) . . ?
O7 Cu4 O12 103.83(16) . . ?
N9 Cu4 O12 88.13(17) . . ?
O10 Cu4 O12 92.28(16) . . ?
N16 Cu4 O12 80.48(18) . . ?
O7 Cu4 Cu3 41.57(12) . . ?
N9 Cu4 Cu3 136.38(13) . . ?
O10 Cu4 Cu3 40.83(12) . . ?
N16 Cu4 Cu3 123.70(15) . . ?
O12 Cu4 Cu3 112.20(11) . . ?
O7 Cu4 H11C 99.4 . . ?
N9 Cu4 H11C 84.9 . . ?
O10 Cu4 H11C 95.9 . . ?
N16 Cu4 H11C 78.0 . . ?
O12 Cu4 H11C 156.4 . . ?
Cu3 Cu4 H11C 88.0 . . ?
O15 Cu5 N17 163.09(18) 5_655 . ?
O15 Cu5 O15 83.61(17) 5_655 . ?
N17 Cu5 O15 84.85(16) . . ?
O15 Cu5 N10 92.76(17) 5_655 . ?
N17 Cu5 N10 100.39(18) . . ?
O15 Cu5 N10 170.89(17) . . ?
O15 Cu5 O14 117.22(15) 5_655 . ?
N17 Cu5 O14 74.91(16) . . ?
O15 Cu5 O14 89.48(14) . . ?
N10 Cu5 O14 84.75(16) . . ?
O15 Cu5 Cu5 44.31(12) 5_655 5_655 ?
N17 Cu5 Cu5 123.14(13) . 5_655 ?
O15 Cu5 Cu5 39.30(10) . 5_655 ?
N10 Cu5 Cu5 136.44(13) . 5_655 ?
O14 Cu5 Cu5 106.57(9) . 5_655 ?
O15 Cu5 H13E 92.7 5_655 . ?
N17 Cu5 H13E 78.4 . . ?
O15 Cu5 H13E 105.1 . . ?
N10 Cu5 H13E 83.4 . . ?
O14 Cu5 H13E 148.3 . . ?
Cu5 Cu5 H13E 102.3 5_655 . ?
N1 C1 W1 177.2(5) . . ?
N2 C2 W1 177.7(5) . . ?
N3 C3 W1 178.2(5) . . ?
N4 C4 W1 174.9(5) . . ?
N5 C5 W1 174.1(4) . . ?
N6 C6 W1 175.7(5) . . ?
N7 C7 W1 177.9(6) . . ?
N8 C8 W1 177.0(5) . . ?
N9 C9 W2 178.3(5) . . ?
N10 C10 W2 168.9(5) . . ?
N11 C11 W2 173.0(5) . . ?
N12 C12 W2 176.1(5) . . ?
C14 C13 N13 113.5(5) . . ?
C14 C13 H13A 108.9 . . ?
N13 C13 H13A 108.9 . . ?
C14 C13 H13D 108.9 . . ?
N13 C13 H13D 108.9 . . ?
H13A C13 H13D 107.7 . . ?
C13 C14 O2 110.4(5) . . ?
C13 C14 H14A 109.6 . . ?
O2 C14 H14A 109.6 . . ?
C13 C14 H14D 109.6 . . ?
O2 C14 H14D 109.6 . . ?
H14A C14 H14D 108.1 . . ?
N13 C15 C16 112.6(5) . . ?
N13 C15 H15A 109.1 . . ?
C16 C15 H15A 109.1 . . ?
N13 C15 H15B 109.1 . . ?
C16 C15 H15B 109.1 . . ?
H15A C15 H15B 107.8 . . ?
O3 C16 C15 111.2(5) . . ?
O3 C16 H16A 109.4 . . ?
C15 C16 H16A 109.4 . . ?
O3 C16 H16B 109.4 . . ?
C15 C16 H16B 109.4 . . ?
H16A C16 H16B 108.0 . . ?
N13 C17 C18 108.3(5) . . ?
N13 C17 H17A 110.0 . . ?
C18 C17 H17A 110.0 . . ?
N13 C17 H17B 110.0 . . ?
C18 C17 H17B 110.0 . . ?
H17A C17 H17B 108.4 . . ?
O1 C18 C17 109.3(5) . . ?
O1 C18 H18A 109.8 . . ?
C17 C18 H18A 109.8 . . ?
O1 C18 H18B 109.8 . . ?
C17 C18 H18B 109.8 . . ?
H18A C18 H18B 108.3 . . ?
N14 C19 C20 108.8(5) . . ?
N14 C19 H19A 109.9 . . ?
C20 C19 H19A 109.9 . . ?
N14 C19 H19B 109.9 . . ?
C20 C19 H19B 109.9 . . ?
H19A C19 H19B 108.3 . . ?
O4 C20 C19 107.8(5) . . ?
O4 C20 H20A 110.1 . . ?
C19 C20 H20A 110.1 . . ?
O4 C20 H20B 110.1 . . ?
C19 C20 H20B 110.1 . . ?
H20A C20 H20B 108.5 . . ?
C22 C21 N14 111.5(5) . . ?
C22 C21 H21A 109.3 . . ?
N14 C21 H21A 109.3 . . ?
C22 C21 H21B 109.3 . . ?
N14 C21 H21B 109.3 . . ?
H21A C21 H21B 108.0 . . ?
O5 C22 C21 110.9(5) . . ?
O5 C22 H22A 109.5 . . ?
C21 C22 H22A 109.5 . . ?
O5 C22 H22B 109.5 . . ?
C21 C22 H22B 109.5 . . ?
H22A C22 H22B 108.0 . . ?
N14 C23 C24 111.7(5) . . ?
N14 C23 H23A 109.3 . . ?
C24 C23 H23A 109.3 . . ?
N14 C23 H23B 109.3 . . ?
C24 C23 H23B 109.3 . . ?
H23A C23 H23B 107.9 . . ?
O6 C24 C23 108.6(5) . . ?
O6 C24 H24A 110.0 . . ?
C23 C24 H24A 110.0 . . ?
O6 C24 H24B 110.0 . . ?
C23 C24 H24B 110.0 . . ?
H24A C24 H24B 108.4 . . ?
N15 C25 C26 109.8(5) . . ?
N15 C25 H25A 109.7 . . ?
C26 C25 H25A 109.7 . . ?
N15 C25 H25B 109.7 . . ?
C26 C25 H25B 109.7 . . ?
H25A C25 H25B 108.2 . . ?
O7 C26 C25 112.7(5) . . ?
O7 C26 H26A 109.1 . . ?
C25 C26 H26A 109.1 . . ?
O7 C26 H26B 109.1 . . ?
C25 C26 H26B 109.1 . . ?
H26A C26 H26B 107.8 . . ?
N15 C27 C28 114.0(5) . . ?
N15 C27 H27A 108.8 . . ?
C28 C27 H27A 108.8 . . ?
N15 C27 H27B 108.8 . . ?
C28 C27 H27B 108.8 . . ?
H27A C27 H27B 107.7 . . ?
O9 C28 C27 97.8(5) . . ?
O9 C28 H28A 112.2 . . ?
C27 C28 H28A 112.2 . . ?
O9 C28 H28B 112.2 . . ?
C27 C28 H28B 112.2 . . ?
H28A C28 H28B 109.8 . . ?
C30 C29 N15 114.4(5) . . ?
C30 C29 H29A 108.7 . . ?
N15 C29 H29A 108.7 . . ?
C30 C29 H29B 108.7 . . ?
N15 C29 H29B 108.7 . . ?
H29A C29 H29B 107.6 . . ?
O8 C30 C29 111.3(5) . . ?
O8 C30 H30A 109.4 . . ?
C29 C30 H30A 109.4 . . ?
O8 C30 H30B 109.4 . . ?
C29 C30 H30B 109.4 . . ?
H30A C30 H30B 108.0 . . ?
C32 C31 N16 112.9(5) . . ?
C32 C31 H31A 109.0 . . ?
N16 C31 H31A 109.0 . . ?
C32 C31 H31B 109.0 . . ?
N16 C31 H31B 109.0 . . ?
H31A C31 H31B 107.8 . . ?
C31 C32 O10 109.2(5) . . ?
C31 C32 H32A 109.8 . . ?
O10 C32 H32A 109.8 . . ?
C31 C32 H32B 109.8 . . ?
O10 C32 H32B 109.8 . . ?
H32A C32 H32B 108.3 . . ?
N16 C33 C34 117.1(5) . . ?
N16 C33 H33A 108.0 . . ?
C34 C33 H33A 108.0 . . ?
N16 C33 H33B 108.0 . . ?
C34 C33 H33B 108.0 . . ?
H33A C33 H33B 107.3 . . ?
O11 C34 C33 102.3(5) . . ?
O11 C34 H34A 111.3 . . ?
C33 C34 H34A 111.3 . . ?
O11 C34 H34B 111.3 . . ?
C33 C34 H34B 111.3 . . ?
H34A C34 H34B 109.2 . . ?
N16 C35 C36 110.6(5) . . ?
N16 C35 H35A 109.5 . . ?
C36 C35 H35A 109.5 . . ?
N16 C35 H35B 109.5 . . ?
C36 C35 H35B 109.5 . . ?
H35A C35 H35B 108.1 . . ?
O12 C36 C35 112.6(5) . . ?
O12 C36 H36A 109.1 . . ?
C35 C36 H36A 109.1 . . ?
O12 C36 H36B 109.1 . . ?
C35 C36 H36B 109.1 . . ?
H36A C36 H36B 107.8 . . ?
O13 C37 C38 118.2(5) . . ?
O13 C37 H37A 107.8 . . ?
C38 C37 H37A 107.8 . . ?
O13 C37 H37B 107.8 . . ?
C38 C37 H37B 107.8 . . ?
H37A C37 H37B 107.1 . . ?
C37 C38 N17 113.9(5) . . ?
C37 C38 H38A 108.8 . . ?
N17 C38 H38A 108.8 . . ?
C37 C38 H38B 108.8 . . ?
N17 C38 H38B 108.8 . . ?
H38A C38 H38B 107.7 . . ?
C40 C39 O14 114.1(5) . . ?
C40 C39 H39A 108.7 . . ?
O14 C39 H39A 108.7 . . ?
C40 C39 H39B 108.7 . . ?
O14 C39 H39B 108.7 . . ?
H39A C39 H39B 107.6 . . ?
C39 C40 N17 107.7(5) . . ?
C39 C40 H40A 110.2 . . ?
N17 C40 H40A 110.2 . . ?
C39 C40 H40B 110.2 . . ?
N17 C40 H40B 110.2 . . ?
H40A C40 H40B 108.5 . . ?
C42 C41 N17 110.0(5) . . ?
C42 C41 H41A 109.7 . . ?
N17 C41 H41A 109.7 . . ?
C42 C41 H41B 109.7 . . ?
N17 C41 H41B 109.7 . . ?
H41A C41 H41B 108.2 . . ?
O15 C42 C41 118.7(5) . . ?
O15 C42 H42A 107.6 . . ?
C41 C42 H42A 107.6 . . ?
O15 C42 H42B 107.6 . . ?
C41 C42 H42B 107.6 . . ?
H42A C42 H42B 107.1 . . ?
C1 N1 Cu1 167.1(5) . 2_565 ?
C2 N2 Cu2 179.1(5) . . ?
C3 N3 Cu3 176.5(5) . . ?
C9 N9 Cu4 163.9(4) . . ?
C10 N10 Cu5 165.4(4) . . ?
C15 N13 C17 113.4(5) . . ?
C15 N13 C13 109.9(5) . . ?
C17 N13 C13 109.1(5) . . ?
C15 N13 Cu1 109.1(4) . . ?
C17 N13 Cu1 108.7(4) . . ?
C13 N13 Cu1 106.4(4) . . ?
C19 N14 C21 108.9(4) . . ?
C19 N14 C23 108.7(4) . . ?
C21 N14 C23 110.9(4) . . ?
C19 N14 Cu2 109.5(3) . . ?
C21 N14 Cu2 109.1(4) . . ?
C23 N14 Cu2 109.7(3) . . ?
C27 N15 C25 117.1(5) . . ?
C27 N15 C29 108.7(5) . . ?
C25 N15 C29 112.6(5) . . ?
C27 N15 Cu3 105.3(4) . . ?
C25 N15 Cu3 107.9(4) . . ?
C29 N15 Cu3 104.1(4) . . ?
C33 N16 C35 110.1(5) . . ?
C33 N16 C31 112.8(5) . . ?
C35 N16 C31 113.4(5) . . ?
C33 N16 Cu4 108.2(4) . . ?
C35 N16 Cu4 106.8(4) . . ?
C31 N16 Cu4 105.0(4) . . ?
C40 N17 C41 112.8(4) . . ?
C40 N17 C38 97.1(4) . . ?
C41 N17 C38 106.8(4) . . ?
C40 N17 Cu5 116.9(4) . . ?
C41 N17 Cu5 108.0(3) . . ?
C38 N17 Cu5 114.5(3) . . ?
C18 O1 Cu1 108.0(3) . . ?
C18 O1 Cu2 123.3(4) . . ?
Cu1 O1 Cu2 96.37(17) . . ?
C14 O2 Cu1 107.9(3) . . ?
C14 O2 H2C 112.7 . . ?
Cu1 O2 H2C 110.5 . . ?
C16 O3 Cu1 104.9(3) . . ?
C16 O3 H3D 111.2 . . ?
Cu1 O3 H3D 110.0 . . ?
C20 O4 Cu1 121.3(3) . . ?
C20 O4 Cu2 108.4(3) . . ?
Cu1 O4 Cu2 96.93(16) . . ?
C22 O5 Cu2 104.3(3) . . ?
C22 O5 H5D 111.2 . . ?
Cu2 O5 H5D 111.0 . . ?
C24 O6 Cu2 108.9(3) . . ?
C26 O7 Cu4 124.9(4) . . ?
C26 O7 Cu3 107.1(3) . . ?
Cu4 O7 Cu3 97.62(18) . . ?
C30 O8 Cu3 106.3(4) . . ?
C30 O8 H8D 111.5 . . ?
Cu3 O8 H8D 110.5 . . ?
C28 O9 Cu3 111.6(4) . . ?
C28 O9 H9B 109.3 . . ?
Cu3 O9 H9B 109.3 . . ?
C32 O10 Cu3 125.1(4) . . ?
C32 O10 Cu4 106.2(3) . . ?
Cu3 O10 Cu4 96.98(17) . . ?
C34 O11 H11C 111.4 . . ?
C36 O12 Cu4 106.6(3) . . ?
C36 O12 H12D 111.1 . . ?
Cu4 O12 H12D 110.3 . . ?
C37 O13 H13E 107.8 . . ?
C39 O14 Cu5 106.3(3) . . ?
C39 O14 H14B 107.9 . . ?
Cu5 O14 H14B 108.8 . . ?
C42 O15 Cu5 134.0(3) . 5_655 ?
C42 O15 Cu5 105.0(3) . . ?
Cu5 O15 Cu5 96.39(17) 5_655 . ?
H111 O1W H112 109.5 . . ?
H212 O2W H211 109.5 . . ?
H312 O3W H311 109.5 . . ?

loop_
_geom_bond_atom_site_label_1
_geom_bond_atom_site_label_2
_geom_bond_distance
_geom_bond_site_symmetry_2
_geom_bond_publ_flag
W1 C7 2.107(7) . ?
W1 C2 2.126(5) . ?
W1 C5 2.128(5) . ?
W1 C8 2.157(6) . ?
W1 C6 2.162(7) . ?
W1 C3 2.168(5) . ?
W1 C4 2.170(5) . ?
W1 C1 2.208(5) . ?
W2 C10 2.062(6) . ?
W2 C10 2.062(6) 3_655 ?
W2 C9 2.068(6) 3_655 ?
W2 C9 2.068(6) . ?
W2 C11 2.105(6) 3_655 ?
W2 C11 2.105(6) . ?
W2 C12 2.183(6) 3_655 ?
W2 C12 2.183(6) . ?
Cu1 O4 1.939(4) . ?
Cu1 O1 1.943(4) . ?
Cu1 N1 1.961(4) 2_564 ?
Cu1 N13 2.044(5) . ?
Cu1 O3 2.287(4) . ?
Cu1 O2 2.407(4) . ?
Cu1 Cu2 2.9088(10) . ?
Cu2 O4 1.947(4) . ?
Cu2 O1 1.960(4) . ?
Cu2 N2 1.977(4) . ?
Cu2 N14 2.010(5) . ?
Cu2 O5 2.329(4) . ?
Cu2 O6 2.390(4) . ?
Cu3 O10 1.921(4) . ?
Cu3 N3 1.943(4) . ?
Cu3 O7 1.952(4) . ?
Cu3 N15 2.049(5) . ?
Cu3 O8 2.334(4) . ?
Cu3 O9 2.398(4) . ?
Cu3 Cu4 2.9162(10) . ?
Cu4 O7 1.923(4) . ?
Cu4 N9 1.960(5) . ?
Cu4 O10 1.973(4) . ?
Cu4 N16 2.038(5) . ?
Cu4 O12 2.274(4) . ?
Cu4 H11C 1.9728 . ?
Cu5 O15 1.856(4) 5_655 ?
Cu5 N17 2.032(5) . ?
Cu5 O15 2.047(4) . ?
Cu5 N10 2.056(5) . ?
Cu5 O14 2.386(4) . ?
Cu5 Cu5 2.9129(14) 5_655 ?
Cu5 H13E 1.9965 . ?
C1 N1 1.112(6) . ?
C2 N2 1.182(6) . ?
C3 N3 1.150(6) . ?
C4 N4 1.138(6) . ?
C5 N5 1.197(6) . ?
C6 N6 1.168(7) . ?
C7 N7 1.135(7) . ?
C8 N8 1.111(6) . ?
C9 N9 1.235(7) . ?
C10 N10 1.188(7) . ?
C11 N11 1.193(7) . ?
C12 N12 1.190(7) . ?
C13 C14 1.454(8) . ?
C13 N13 1.577(8) . ?
C13 H13A 0.9700 . ?
C13 H13D 0.9700 . ?
C14 O2 1.455(7) . ?
C14 H14A 0.9700 . ?
C14 H14D 0.9700 . ?
C15 N13 1.398(7) . ?
C15 C16 1.448(8) . ?
C15 H15A 0.9700 . ?
C15 H15B 0.9700 . ?
C16 O3 1.420(7) . ?
C16 H16A 0.9700 . ?
C16 H16B 0.9700 . ?
C17 N13 1.479(7) . ?
C17 C18 1.547(8) . ?
C17 H17A 0.9700 . ?
C17 H17B 0.9700 . ?
C18 O1 1.381(7) . ?
C18 H18A 0.9700 . ?
C18 H18B 0.9700 . ?
C19 N14 1.474(7) . ?
C19 C20 1.558(7) . ?
C19 H19A 0.9700 . ?
C19 H19B 0.9700 . ?
C20 O4 1.395(6) . ?
C20 H20A 0.9700 . ?
C20 H20B 0.9700 . ?
C21 C22 1.474(7) . ?
C21 N14 1.495(7) . ?
C21 H21A 0.9700 . ?
C21 H21B 0.9700 . ?
C22 O5 1.408(6) . ?
C22 H22A 0.9700 . ?
C22 H22B 0.9700 . ?
C23 N14 1.509(7) . ?
C23 C24 1.520(7) . ?
C23 H23A 0.9700 . ?
C23 H23B 0.9700 . ?
C24 O6 1.378(6) . ?
C24 H24A 0.9700 . ?
C24 H24B 0.9700 . ?
C25 N15 1.476(8) . ?
C25 C26 1.477(8) . ?
C25 H25A 0.9700 . ?
C25 H25B 0.9700 . ?
C26 O7 1.408(7) . ?
C26 H26A 0.9700 . ?
C26 H26B 0.9700 . ?
C27 N15 1.474(7) . ?
C27 C28 1.495(8) . ?
C27 H27A 0.9700 . ?
C27 H27B 0.9700 . ?
C28 O9 1.413(7) . ?
C28 H28A 0.9700 . ?
C28 H28B 0.9700 . ?
C29 C30 1.449(8) . ?
C29 N15 1.511(7) . ?
C29 H29A 0.9700 . ?
C29 H29B 0.9700 . ?
C30 O8 1.340(7) . ?
C30 H30A 0.9700 . ?
C30 H30B 0.9700 . ?
C31 C32 1.446(8) . ?
C31 N16 1.522(7) . ?
C31 H31A 0.9700 . ?
C31 H31B 0.9700 . ?
C32 O10 1.452(6) . ?
C32 H32A 0.9700 . ?
C32 H32B 0.9700 . ?
C33 N16 1.436(7) . ?
C33 C34 1.562(8) . ?
C33 H33A 0.9700 . ?
C33 H33B 0.9700 . ?
C34 O11 1.456(7) . ?
C34 H34A 0.9700 . ?
C34 H34B 0.9700 . ?
C35 N16 1.475(8) . ?
C35 C36 1.482(8) . ?
C35 H35A 0.9700 . ?
C35 H35B 0.9700 . ?
C36 O12 1.361(7) . ?
C36 H36A 0.9700 . ?
C36 H36B 0.9700 . ?
C37 O13 1.420(6) . ?
C37 C38 1.444(7) . ?
C37 H37A 0.9700 . ?
C37 H37B 0.9700 . ?
C38 N17 1.576(7) . ?
C38 H38A 0.9700 . ?
C38 H38B 0.9700 . ?
C39 C40 1.438(7) . ?
C39 O14 1.449(6) . ?
C39 H39A 0.9700 . ?
C39 H39B 0.9700 . ?
C40 N17 1.452(7) . ?
C40 H40A 0.9700 . ?
C40 H40B 0.9700 . ?
C41 C42 1.493(7) . ?
C41 N17 1.515(7) . ?
C41 H41A 0.9700 . ?
C41 H41B 0.9700 . ?
C42 O15 1.321(6) . ?
C42 H42A 0.9700 . ?
C42 H42B 0.9700 . ?
N1 Cu1 1.961(4) 2_565 ?
O2 H2C 0.8504 . ?
O3 H3D 0.8499 . ?
O5 H5D 0.8501 . ?
O8 H8D 0.8501 . ?
O9 H9B 0.9700 . ?
O11 H11C 0.6948 . ?
O12 H12D 0.8501 . ?
O13 H13E 0.8281 . ?
O14 H14B 0.8499 . ?
O15 Cu5 1.856(4) 5_655 ?
O1W H111 0.8493 . ?
O1W H112 0.8506 . ?
O2W H212 0.8498 . ?
O2W H211 0.8501 . ?
O3W H312 0.8498 . ?
O3W H311 0.8500 . ?
